data_4127192
loop_
_publ_author_name
'Mao, Lingling'
'Ke, Weijun'
'Pedesseau, Laurent'
'Wu, Yilei'
'Katan, Claudine'
'Even, Jacky'
'Wasielewski, Michael R.'
'Stoumpos, Constantinos C.'
'Kanatzidis, Mercouri G.'

_publ_section_title
;
 Hybrid Dion-Jacobson 2D Lead Iodide Perovskites.
;
_journal_name_full 'Journal of the American Chemical Society'
_journal_paper_doi 10.1021/jacs.8b00542
_journal_year 2018
_chemical_formula_moiety 'I20 Pb6, 2(C6 H16 N2), 4(C H6 N)'
_chemical_formula_sum 'C16 H56 I20 N8 Pb6'
_chemical_formula_weight 4141.82
_chemical_name_systematic
;
 ?
;
_space_group_crystal_system monoclinic
_space_group_IT_number 7
_space_group_name_Hall 'P -2ya'
_space_group_name_H-M_alt 'P 1 a 1'
_symmetry_space_group_name_Hall 'P -2ya'
_symmetry_space_group_name_H-M 'P 1 a 1'
_atom_sites_solution_hydrogens geom
_audit_creation_date 2017-12-07
_audit_creation_method
;
Olex2 1.2
(compiled 2015.01.26 svn.r3150 for OlexSys, GUI svn.r4998)
;
_cell_angle_alpha 90
_cell_angle_beta 90
_cell_angle_gamma 90
_cell_formula_units_Z 1
_cell_length_a 8.862
_cell_length_b 8.862
_cell_length_c 23.032
_cell_measurement_reflns_used 3508
_cell_measurement_temperature 250
_cell_measurement_theta_max 28.184
_cell_measurement_theta_min 3.249
_cell_volume 1808.819
_computing_molecular_graphics 'Olex2 (Dolomanov et al., 2009)'
_computing_publication_material 'Olex2 (Dolomanov et al., 2009)'
_computing_structure_refinement 'XL (Sheldrick, 2008)'
_diffrn_ambient_temperature 250
_diffrn_measured_fraction_theta_full 1.000
_diffrn_measurement_device 'four-circle diffractometer'
_diffrn_measurement_device_type 'Bruker CCD'
_diffrn_radiation_monochromator graphite
_diffrn_radiation_source 'X-ray tube'
_diffrn_radiation_type 'Mo K\a'
_diffrn_radiation_wavelength 0.71073
_diffrn_reflns_av_R_equivalents 0.0361
_diffrn_reflns_av_unetI/netI 0.0405
_diffrn_reflns_Laue_measured_fraction_max 0.997
_diffrn_reflns_limit_h_max 10
_diffrn_reflns_limit_h_min -11
_diffrn_reflns_limit_k_max 11
_diffrn_reflns_limit_k_min -10
_diffrn_reflns_limit_l_max 30
_diffrn_reflns_limit_l_min -30
_diffrn_reflns_number 24106
_diffrn_reflns_point_group_measured_fraction_full 0.918
_diffrn_reflns_point_group_measured_fraction_max 0.882
_diffrn_reflns_theta_full 26.000
_diffrn_reflns_theta_max 28.471
_diffrn_reflns_theta_min 0.884
_exptl_absorpt_coefficient_mu 22.467
_exptl_absorpt_correction_T_max 0.74487
_exptl_absorpt_correction_T_min 0.63071
_exptl_absorpt_correction_type numerical
_exptl_crystal_colour black
_exptl_crystal_density_diffrn 3.802
_exptl_crystal_description plate
_exptl_crystal_F_000 1760
_exptl_crystal_size_max 0.031
_exptl_crystal_size_mid 0.029
_exptl_crystal_size_min 0.029
_refine_diff_density_max 2.014
_refine_diff_density_min -1.382
_refine_diff_density_rms 0.364
_refine_ls_abs_structure_details
;
 Flack x determined using 2081 quotients [(I+)-(I-)]/[(I+)+(I-)]
 (Parsons and Flack (2004), Acta Cryst. A60, s61).
;
_refine_ls_abs_structure_Flack 0.491(18)
_refine_ls_extinction_coef 0.000421(15)
_refine_ls_extinction_expression Fc^*^=kFc[1+0.001xFc^2^\l^3^/sin(2\q)]^-1/4^
_refine_ls_extinction_method SHELXL
_refine_ls_goodness_of_fit_ref 1.057
_refine_ls_hydrogen_treatment constr
_refine_ls_matrix_type full
_refine_ls_number_parameters 163
_refine_ls_number_reflns 8035
_refine_ls_number_restraints 28
_refine_ls_restrained_S_all 1.058
_refine_ls_R_factor_all 0.0612
_refine_ls_R_factor_gt 0.0395
_refine_ls_shift/su_max 0.004
_refine_ls_shift/su_mean 0.001
_refine_ls_structure_factor_coef Fsqd
_refine_ls_weighting_details 'w=1/[\s^2^(Fo^2^)+(0.0655P)^2^+3.2042P] where P=(Fo^2^+2Fc^2^)/3'
_refine_ls_weighting_scheme calc
_refine_ls_wR_factor_gt 0.1063
_refine_ls_wR_factor_ref 0.1296
_reflns_Friedel_coverage 0.767
_reflns_Friedel_fraction_full 0.835
_reflns_Friedel_fraction_max 0.766
_reflns_number_gt 5486
_reflns_number_total 8035
_reflns_threshold_expression 'I > 2\s(I)'
_cod_data_source_file ja8b00542_si_002.cif
_cod_data_source_block 3ampPb3I10
_cod_original_cell_volume 1808.8
_cod_database_code 4127192
_shelxl_version_number 2013-4
_shelx_space_group_comment
;
The symmetry employed for this shelxl refinement is uniquely defined
by the following loop, which should always be used as a source of
symmetry information in preference to the above space-group names.
They are only intended as comments.
;
_olex2_refinement_description
;
1. Fixed Uiso
 At 1.2 times of:
  All C(H) groups, All C(H,H) groups, All N(H,H) groups, All N(H,H,H) groups
 At 1.5 times of:
  All C(H,H,H) groups
2. Restrained distances
 N2-C8
 1.5 with sigma of 0.02
 C2-N3
 1.5 with sigma of 0.02
 C7-C3 = C3-C1
 1.5 with sigma of 0.02
 C3-C1 = C1-N1
 1.5 with sigma of 0.02
 C1-N1 = N1-C4
 1.5 with sigma of 0.02
 N1-C4 = C4-C6
 1.5 with sigma of 0.02
 C4-C6 = C6-C7
 1.5 with sigma of 0.02
 C6-C7 = C7-C3
 1.5 with sigma of 0.02
 C6-C5 = C5-N4
 1.5 with sigma of 0.02
 C4-C6 = C6-C5
 1.5 with sigma of 0.02
 C7-C1
 2.472 with sigma of 0.04
 C3-N1
 2.472 with sigma of 0.04
 C1-C4
 2.516 with sigma of 0.04
 N1-C6
 2.457 with sigma of 0.04
 C4-C7
 2.442 with sigma of 0.04
 C6-C3
 2.472 with sigma of 0.04
 C6-N4
 2.442 with sigma of 0.04
 C4-C5
 2.442 with sigma of 0.04
3. Uiso/Uaniso restraints and constraints
Uiso(N2) = Uiso(C8)
Uiso(C2) = Uiso(N3)
Uiso(N4) = Uiso(C5) = Uiso(C6) = Uiso(C4) = Uiso(N1) = Uiso(C1) = Uiso(C3) =
Uiso(C7)
4.a Ternary CH refined with riding coordinates:
 C6(H6)
4.b Secondary CH2 refined with riding coordinates:
 N1(H1A,H1B), C1(H1C,H1D), C3(H3A,H3B), C4(H4D,H4E), C5(H5A,H5B), C7(H7A,H7B)
4.c Idealised Me refined as rotating group:
 N2(H2A,H2B,H2C), N3(H3C,H3D,H3E), N4(H4A,H4B,H4C), C2(H2D,H2E,H2F), C8(H8A,
 H8B,H8C)
;
_olex2_submission_special_instructions 'No special instructions were received'

loop_
_space_group_symop_operation_xyz
'x, y, z'
'x+1/2, -y, z'

loop_
_atom_site_label
_atom_site_type_symbol
_atom_site_fract_x
_atom_site_fract_y
_atom_site_fract_z
_atom_site_U_iso_or_equiv
_atom_site_adp_type
_atom_site_occupancy
_atom_site_site_symmetry_order
_atom_site_calc_flag
_atom_site_refinement_flags_posn
Pb1 Pb -0.00417(4) -0.24998(5) -0.50166(2) 0.03027(3) Uani 1 1 d .
Pb2 Pb -0.00453(2) -0.24997(2) -0.22453(2) 0.03119(5) Uani 1 1 d .
Pb3 Pb -0.00446(2) -0.24998(2) -0.78010(2) 0.02914(5) Uani 1 1 d .
I1 I -0.00423(8) -0.24888(7) -0.91535(2) 0.1012(2) Uani 1 1 d .
I2 I -0.30620(4) -0.44805(4) -0.50187(2) 0.05716(12) Uani 1 1 d .
I3 I 0.29730(4) -0.05142(4) -0.50185(2) 0.05577(11) Uani 1 1 d .
I4 I -0.00430(4) -0.25000(6) -0.36504(2) 0.06305(16) Uani 1 1 d .
I5 I -0.00420(4) -0.25005(5) -0.63891(2) 0.05786(14) Uani 1 1 d .
I6 I 0.21818(5) 0.02735(5) -0.22620(2) 0.08262(16) Uani 1 1 d .
I7 I 0.27414(5) -0.47141(5) -0.77766(2) 0.07810(15) Uani 1 1 d .
I8 I 0.27268(5) -0.47278(5) -0.22617(2) 0.08168(16) Uani 1 1 d .
I9 I -0.28318(4) -0.02869(5) -0.77768(2) 0.07866(15) Uani 1 1 d .
I10 I -0.00435(8) -0.24905(7) -0.08995(2) 0.1002(2) Uani 1 1 d .
N1 N 0.5788(8) -0.3488(7) 0.0824(2) 0.258(3) Uiso 1 1 d D
H1A H 0.5569 -0.4397 0.1043 0.310 Uiso 1 1 calc R
H1B H 0.6804 -0.3176 0.0925 0.310 Uiso 1 1 calc R
N2 N 0.4317(7) -0.3080(7) -0.3788(3) 0.1229(18) Uiso 1 1 d D
H2A H 0.3554 -0.2776 -0.4010 0.147 Uiso 1 1 calc GR
H2B H 0.3988 -0.3229 -0.3427 0.147 Uiso 1 1 calc GR
H2C H 0.4692 -0.3937 -0.3928 0.147 Uiso 1 1 calc GR
N3 N 0.4797(12) -0.1964(7) 0.3384(6) 0.210(4) Uiso 1 1 d D
H3C H 0.3798 -0.1867 0.3369 0.252 Uiso 1 1 calc GR
H3D H 0.5212 -0.1466 0.3089 0.252 Uiso 1 1 calc GR
H3E H 0.5137 -0.1588 0.3718 0.252 Uiso 1 1 calc GR
N4 N 0.4669(9) -0.2274(12) -0.1054(4) 0.258(3) Uiso 1 1 d D
H4A H 0.4696 -0.2375 -0.1438 0.310 Uiso 1 1 calc GR
H4B H 0.4664 -0.1298 -0.0963 0.310 Uiso 1 1 calc GR
H4C H 0.3839 -0.2711 -0.0916 0.310 Uiso 1 1 calc GR
C1 C 0.4723(9) -0.2283(6) 0.1019(3) 0.258(3) Uiso 1 1 d D
H1C H 0.4925 -0.1988 0.1417 0.310 Uiso 1 1 calc R
H1D H 0.3684 -0.2617 0.0988 0.310 Uiso 1 1 calc R
C2 C 0.5197(14) -0.3557(8) 0.3346(7) 0.210(4) Uiso 1 1 d D
H2D H 0.4918 -0.4057 0.3699 0.315 Uiso 1 1 calc GR
H2E H 0.6265 -0.3652 0.3286 0.315 Uiso 1 1 calc GR
H2F H 0.4670 -0.4010 0.3026 0.315 Uiso 1 1 calc GR
C3 C 0.5034(15) -0.1012(7) 0.0609(2) 0.258(3) Uiso 1 1 d D
H3A H 0.6069 -0.0673 0.0651 0.310 Uiso 1 1 calc R
H3B H 0.4368 -0.0170 0.0691 0.310 Uiso 1 1 calc R
C4 C 0.5763(15) -0.3880(6) 0.01857(19) 0.258(3) Uiso 1 1 d D
H4D H 0.6502 -0.4661 0.0107 0.310 Uiso 1 1 calc R
H4E H 0.4775 -0.4265 0.0081 0.310 Uiso 1 1 calc R
C5 C 0.6023(10) -0.3006(12) -0.0795(2) 0.258(3) Uiso 1 1 d D
H5A H 0.6926 -0.2701 -0.1002 0.310 Uiso 1 1 calc R
H5B H 0.5933 -0.4095 -0.0818 0.310 Uiso 1 1 calc R
C6 C 0.6113(7) -0.2513(5) -0.01689(19) 0.258(3) Uiso 1 1 d D
H6 H 0.7077 -0.2039 -0.0067 0.310 Uiso 1 1 calc R
C7 C 0.4769(7) -0.1586(8) -0.0003(2) 0.258(3) Uiso 1 1 d D
H7A H 0.3861 -0.2196 -0.0017 0.310 Uiso 1 1 calc R
H7B H 0.4651 -0.0746 -0.0269 0.310 Uiso 1 1 calc R
C8 C 0.5561(8) -0.1858(9) -0.3785(4) 0.1229(18) Uiso 1 1 d D
H8A H 0.6302 -0.2092 -0.4075 0.184 Uiso 1 1 calc GR
H8B H 0.6033 -0.1830 -0.3410 0.184 Uiso 1 1 calc GR
H8C H 0.5120 -0.0892 -0.3867 0.184 Uiso 1 1 calc GR

loop_
_atom_site_aniso_label
_atom_site_aniso_U_11
_atom_site_aniso_U_22
_atom_site_aniso_U_33
_atom_site_aniso_U_23
_atom_site_aniso_U_13
_atom_site_aniso_U_12
Pb1 0.02953(6) 0.02966(6) 0.03161(6) 0.00008(6) -0.00004(5) 0.00015(5)
Pb2 0.03059(9) 0.02866(9) 0.03430(8) 0.00016(8) -0.00033(7) 0.00004(6)
Pb3 0.02617(8) 0.02800(9) 0.03325(8) -0.00032(8) 0.00043(7) -0.00023(6)
I1 0.1399(5) 0.1359(5) 0.02779(18) 0.0007(3) 0.0010(2) -0.0037(3)
I2 0.04768(17) 0.04477(19) 0.0790(2) -0.0019(2) 0.00202(17) -0.02439(15)
I3 0.04469(17) 0.04682(19) 0.0758(2) 0.0021(2) -0.00206(17) -0.02299(15)
I4 0.0797(3) 0.0856(3) 0.02381(18) -0.00092(19) -0.0010(2) -0.00100(19)
I5 0.0757(3) 0.0716(3) 0.02628(16) 0.00100(19) 0.00142(18) 0.00081(18)
I6 0.0719(2) 0.0664(2) 0.1095(4) -0.0056(3) 0.0059(2) -0.04631(17)
I7 0.0646(2) 0.0698(2) 0.0998(3) 0.0083(2) 0.0087(2) 0.04389(17)
I8 0.0714(2) 0.0678(2) 0.1058(4) -0.0083(3) -0.0076(2) 0.04498(17)
I9 0.0650(2) 0.0683(2) 0.1027(3) -0.0059(2) -0.0069(2) 0.04494(17)
I10 0.1334(4) 0.1358(5) 0.03153(19) 0.0001(3) -0.0006(2) 0.0052(4)

loop_
_atom_type_symbol
_atom_type_description
_atom_type_scat_dispersion_real
_atom_type_scat_dispersion_imag
_atom_type_scat_source
C C 0.0033 0.0016 'International Tables Vol C Tables 4.2.6.8 and 6.1.1.4'
H H 0.0000 0.0000 'International Tables Vol C Tables 4.2.6.8 and 6.1.1.4'
I I -0.4742 1.8119 'International Tables Vol C Tables 4.2.6.8 and 6.1.1.4'
N N 0.0061 0.0033 'International Tables Vol C Tables 4.2.6.8 and 6.1.1.4'
Pb Pb -3.3944 10.1111 'International Tables Vol C Tables 4.2.6.8 and 6.1.1.4'

loop_
_geom_angle_atom_site_label_1
_geom_angle_atom_site_label_2
_geom_angle_atom_site_label_3
_geom_angle
_geom_angle_site_symmetry_1
_geom_angle_site_symmetry_3
I2 Pb1 I2 89.987(12) 2_545 .
I3 Pb1 I2 89.890(13) 2_455 .
I3 Pb1 I2 179.801(19) 2_455 2_545
I3 Pb1 I2 90.126(13) . 2_545
I3 Pb1 I2 179.80(2) . .
I3 Pb1 I3 89.997(12) 2_455 .
I4 Pb1 I2 90.066(15) . .
I4 Pb1 I2 90.092(16) . 2_545
I4 Pb1 I3 90.065(16) . 2_455
I4 Pb1 I3 90.094(15) . .
I4 Pb1 I5 179.97(2) . .
I5 Pb1 I2 89.909(15) . 2_545
I5 Pb1 I2 89.905(14) . .
I5 Pb1 I3 89.934(15) . 2_455
I5 Pb1 I3 89.936(14) . .
I6 Pb2 I4 89.282(13) . .
I6 Pb2 I4 89.332(13) 2_455 .
I6 Pb2 I6 89.994(5) 2_455 .
I6 Pb2 I8 89.970(12) 2_455 2_445
I6 Pb2 I8 178.614(15) 2_455 .
I8 Pb2 I4 89.282(13) . .
I8 Pb2 I4 89.330(13) 2_445 .
I8 Pb2 I6 90.021(12) . .
I8 Pb2 I6 178.612(15) 2_445 .
I8 Pb2 I8 89.981(5) . 2_445
I10 Pb2 I4 179.839(16) . .
I10 Pb2 I6 90.563(16) . .
I10 Pb2 I6 90.626(16) . 2_455
I10 Pb2 I8 90.759(16) . .
I10 Pb2 I8 90.825(16) . 2_445
I1 Pb3 I5 179.815(15) . .
I1 Pb3 I7 91.103(16) . .
I1 Pb3 I7 91.186(16) . 2_445
I1 Pb3 I9 90.851(16) . 2
I1 Pb3 I9 90.932(16) . .
I7 Pb3 I5 88.941(12) . .
I7 Pb3 I5 88.994(13) 2_445 .
I7 Pb3 I7 89.972(5) 2_445 .
I7 Pb3 I9 177.965(15) . .
I7 Pb3 I9 89.961(11) 2_445 .
I9 Pb3 I5 89.024(12) . .
I9 Pb3 I5 88.969(13) 2 .
I9 Pb3 I7 90.013(11) 2 .
I9 Pb3 I7 177.963(15) 2 2_445
I9 Pb3 I9 89.981(5) 2 .
Pb1 I2 Pb1 156.505(15) 2_445 .
Pb1 I3 Pb1 156.741(15) 2 .
Pb1 I4 Pb2 179.98(2) . .
Pb1 I5 Pb3 179.96(2) . .
Pb2 I6 Pb2 167.446(16) 2 .
Pb3 I7 Pb3 166.792(16) 2_545 .
Pb2 I8 Pb2 167.499(16) . 2_545
Pb3 I9 Pb3 166.744(16) 2_455 .
H1A N1 H1B 107.3 . .
C1 N1 H1A 108.1 . .
C1 N1 H1B 108.1 . .
C1 N1 C4 116.6(6) . .
C4 N1 H1A 108.1 . .
C4 N1 H1B 108.1 . .
H2A N2 H2B 109.5 . .
H2A N2 H2C 109.5 . .
H2B N2 H2C 109.5 . .
C8 N2 H2A 109.5 . .
C8 N2 H2B 109.5 . .
C8 N2 H2C 109.5 . .
H3C N3 H3D 109.5 . .
H3C N3 H3E 109.5 . .
H3D N3 H3E 109.5 . .
C2 N3 H3C 109.5 . .
C2 N3 H3D 109.5 . .
C2 N3 H3E 109.5 . .
H4A N4 H4B 109.5 . .
H4A N4 H4C 109.5 . .
H4B N4 H4C 109.5 . .
C5 N4 H4A 109.5 . .
C5 N4 H4B 109.5 . .
C5 N4 H4C 109.5 . .
N1 C1 H1C 111.1 . .
N1 C1 H1D 111.1 . .
N1 C1 C3 103.4(6) . .
H1C C1 H1D 109.0 . .
C3 C1 H1C 111.1 . .
C3 C1 H1D 111.1 . .
N3 C2 H2D 109.5 . .
N3 C2 H2E 109.5 . .
N3 C2 H2F 109.5 . .
H2D C2 H2E 109.5 . .
H2D C2 H2F 109.5 . .
H2E C2 H2F 109.5 . .
C1 C3 H3A 110.1 . .
C1 C3 H3B 110.1 . .
C1 C3 C7 107.8(6) . .
H3A C3 H3B 108.5 . .
C7 C3 H3A 110.1 . .
C7 C3 H3B 110.1 . .
N1 C4 H4D 109.7 . .
N1 C4 H4E 109.7 . .
H4D C4 H4E 108.2 . .
C6 C4 N1 110.0(5) . .
C6 C4 H4D 109.7 . .
C6 C4 H4E 109.7 . .
N4 C5 H5A 110.2 . .
N4 C5 H5B 110.2 . .
N4 C5 C6 107.4(7) . .
H5A C5 H5B 108.5 . .
C6 C5 H5A 110.2 . .
C6 C5 H5B 110.2 . .
C4 C6 C5 106.1(5) . .
C4 C6 H6 113.4 . .
C4 C6 C7 98.1(6) . .
C5 C6 H6 113.4 . .
C7 C6 C5 111.1(5) . .
C7 C6 H6 113.4 . .
C3 C7 H7A 110.3 . .
C3 C7 H7B 110.3 . .
C6 C7 C3 107.3(6) . .
C6 C7 H7A 110.3 . .
C6 C7 H7B 110.3 . .
H7A C7 H7B 108.5 . .
N2 C8 H8A 109.5 . .
N2 C8 H8B 109.5 . .
N2 C8 H8C 109.5 . .
H8A C8 H8B 109.5 . .
H8A C8 H8C 109.5 . .
H8B C8 H8C 109.5 . .

loop_
_geom_bond_atom_site_label_1
_geom_bond_atom_site_label_2
_geom_bond_distance
_geom_bond_site_symmetry_2
Pb1 I2 3.2007(5) .
Pb1 I2 3.2000(6) 2_545
Pb1 I3 3.1984(6) 2_455
Pb1 I3 3.1990(5) .
Pb1 I4 3.1466(5) .
Pb1 I5 3.1609(5) .
Pb2 I4 3.2363(3) .
Pb2 I6 3.1523(4) .
Pb2 I6 3.1516(4) 2_455
Pb2 I8 3.1522(5) 2_445
Pb2 I8 3.1520(4) .
Pb2 I10 3.0997(5) .
Pb3 I1 3.1149(5) .
Pb3 I5 3.2520(3) .
Pb3 I7 3.1542(4) .
Pb3 I7 3.1543(4) 2_445
Pb3 I9 3.1543(4) .
Pb3 I9 3.1539(4) 2
I2 Pb1 3.2000(6) 2_445
I3 Pb1 3.1984(6) 2
I6 Pb2 3.1515(4) 2
I7 Pb3 3.1543(4) 2_545
I8 Pb2 3.1522(4) 2_545
I9 Pb3 3.1539(4) 2_455
N1 H1A 0.9700 .
N1 H1B 0.9700 .
N1 C1 1.494(9) .
N1 C4 1.511(7) .
N2 H2A 0.8900 .
N2 H2B 0.8900 .
N2 H2C 0.8900 .
N2 C8 1.545(9) .
N3 H3C 0.8900 .
N3 H3D 0.8900 .
N3 H3E 0.8900 .
N3 C2 1.458(10) .
N4 H4A 0.8900 .
N4 H4B 0.8900 .
N4 H4C 0.8900 .
N4 C5 1.488(11) .
C1 H1C 0.9700 .
C1 H1D 0.9700 .
C1 C3 1.495(8) .
C2 H2D 0.9600 .
C2 H2E 0.9600 .
C2 H2F 0.9600 .
C3 H3A 0.9700 .
C3 H3B 0.9700 .
C3 C7 1.517(7) .
C4 H4D 0.9700 .
C4 H4E 0.9700 .
C4 C6 1.494(7) .
C5 H5A 0.9700 .
C5 H5B 0.9700 .
C5 C6 1.509(7) .
C6 H6 0.9800 .
C6 C7 1.496(8) .
C7 H7A 0.9700 .
C7 H7B 0.9700 .
C8 H8A 0.9600 .
C8 H8B 0.9600 .
C8 H8C 0.9600 .

loop_
_geom_torsion_atom_site_label_1
_geom_torsion_atom_site_label_2
_geom_torsion_atom_site_label_3
_geom_torsion_atom_site_label_4
_geom_torsion
N1 C1 C3 C7 57.9(9)
N1 C4 C6 C5 -178.6(8)
N1 C4 C6 C7 -63.8(9)
N4 C5 C6 C4 110.6(9)
N4 C5 C6 C7 5.1(9)
C1 N1 C4 C6 58.6(11)
C1 C3 C7 C6 -77.5(9)
C4 N1 C1 C3 -51.4(9)
C4 C6 C7 C3 74.9(6)
C5 C6 C7 C3 -174.3(6)
